data_7132107
loop_
_publ_author_name
'Zhu, Yannan'
'Xu, Zhili'
'Wang, Yi-Ning'

_publ_section_title
;
 Phosphine-catalyzed [5+1] annulation of \b&#x2032;-acetoxy allenoates: A
 straightforward access to tetrahydroquinoline derivatives
;
_journal_name_full 'Chemical Communications'
_journal_paper_doi 10.1039/D3CC03413E
_journal_year 2023
_chemical_formula_sum 'C41 H35 N O6 S'
_chemical_formula_weight 669.76
_space_group_crystal_system triclinic
_space_group_IT_number 2
_space_group_name_Hall '-P 1'
_space_group_name_H-M_alt 'P -1'
_atom_sites_solution_hydrogens geom
_audit_block_doi 10.5517/ccdc.csd.cc27jql3
_audit_creation_method SHELXL-2016/6
_audit_update_record
;
2021-03-19 deposited with the CCDC.	2023-09-05 downloaded from the CCDC.
;
_cell_angle_alpha 87.493(3)
_cell_angle_beta 81.937(3)
_cell_angle_gamma 70.116(3)
_cell_formula_units_Z 2
_cell_length_a 9.1433(3)
_cell_length_b 11.2038(4)
_cell_length_c 17.4935(7)
_cell_measurement_temperature 113(2)
_cell_volume 1668.52(11)
_computing_structure_refinement 'SHELXL-2016/6 (Sheldrick, 2016)'
_computing_structure_solution 'SHELXT 2014/5 (Sheldrick, 2014)'
_diffrn_ambient_temperature 113(2)
_diffrn_measured_fraction_theta_full 0.999
_diffrn_measured_fraction_theta_max 0.996
_diffrn_radiation_type MoK\a
_diffrn_radiation_wavelength 0.71073
_diffrn_reflns_av_R_equivalents 0.0339
_diffrn_reflns_av_unetI/netI 0.0384
_diffrn_reflns_Laue_measured_fraction_full 0.999
_diffrn_reflns_Laue_measured_fraction_max 0.996
_diffrn_reflns_limit_h_max 12
_diffrn_reflns_limit_h_min -12
_diffrn_reflns_limit_k_max 14
_diffrn_reflns_limit_k_min -14
_diffrn_reflns_limit_l_max 23
_diffrn_reflns_limit_l_min -23
_diffrn_reflns_number 20347
_diffrn_reflns_point_group_measured_fraction_full 0.999
_diffrn_reflns_point_group_measured_fraction_max 0.996
_diffrn_reflns_theta_full 25.242
_diffrn_reflns_theta_max 28.283
_diffrn_reflns_theta_min 2.258
_exptl_absorpt_coefficient_mu 0.149
_exptl_crystal_density_diffrn 1.333
_exptl_crystal_F_000 704
_refine_diff_density_max 0.352
_refine_diff_density_min -0.415
_refine_diff_density_rms 0.055
_refine_ls_extinction_coef 0.0147(15)
_refine_ls_extinction_expression Fc^*^=kFc[1+0.001xFc^2^\l^3^/sin(2\q)]^-1/4^
_refine_ls_extinction_method 'SHELXL-2016/6 (Sheldrick 2016)'
_refine_ls_goodness_of_fit_ref 1.046
_refine_ls_hydrogen_treatment constr
_refine_ls_matrix_type full
_refine_ls_number_parameters 445
_refine_ls_number_reflns 8241
_refine_ls_number_restraints 0
_refine_ls_restrained_S_all 1.046
_refine_ls_R_factor_all 0.0520
_refine_ls_R_factor_gt 0.0434
_refine_ls_shift/su_max 0.000
_refine_ls_shift/su_mean 0.000
_refine_ls_structure_factor_coef Fsqd
_refine_ls_weighting_details 'w=1/[\s^2^(Fo^2^)+(0.0554P)^2^+0.5376P] where P=(Fo^2^+2Fc^2^)/3'
_refine_ls_weighting_scheme calc
_refine_ls_wR_factor_gt 0.1098
_refine_ls_wR_factor_ref 0.1164
_reflns_Friedel_coverage 0.000
_reflns_number_gt 6968
_reflns_number_total 8241
_reflns_threshold_expression 'I > 2\s(I)'
_cod_data_source_file d3cc03413e2.cif
_cod_data_source_block r20210308b
_cod_original_formula_sum 'C41 H35 N1 O6 S1'
_cod_database_code 7132107
_shelx_shelxl_version_number 2016/6
_shelx_space_group_comment
;
The symmetry employed for this shelxl refinement is uniquely defined
by the following loop, which should always be used as a source of
symmetry information in preference to the above space-group names.
They are only intended as comments.
;

loop_
_space_group_symop_operation_xyz
'x, y, z'
'-x, -y, -z'

loop_
_atom_site_label
_atom_site_type_symbol
_atom_site_fract_x
_atom_site_fract_y
_atom_site_fract_z
_atom_site_U_iso_or_equiv
_atom_site_adp_type
_atom_site_occupancy
_atom_site_site_symmetry_order
_atom_site_calc_flag
_atom_site_refinement_flags_posn
_atom_site_refinement_flags_adp
_atom_site_refinement_flags_occupancy
_atom_site_disorder_assembly
_atom_site_disorder_group
S1 S 0.26179(4) 0.69214(3) 0.30827(2) 0.01909(10) Uani 1 1 d . . . . .
O1 O 0.74207(12) 0.49130(10) 0.21855(6) 0.0244(2) Uani 1 1 d . . . . .
O2 O 0.45301(12) 0.24961(10) 0.16534(7) 0.0280(2) Uani 1 1 d . . . . .
O3 O 0.13121(13) 0.34073(11) 0.12901(6) 0.0286(2) Uani 1 1 d . . . . .
O4 O 0.15809(12) 0.37317(10) 0.25172(5) 0.0217(2) Uani 1 1 d . . . . .
O5 O 0.26144(13) 0.58756(10) 0.35826(6) 0.0253(2) Uani 1 1 d . . . . .
O6 O 0.32668(13) 0.78375(10) 0.32942(6) 0.0252(2) Uani 1 1 d . . . . .
N1 N 0.36351(14) 0.62755(11) 0.22460(6) 0.0175(2) Uani 1 1 d . . . . .
C1 C 0.42398(16) 0.69691(13) 0.16489(8) 0.0182(3) Uani 1 1 d . . . . .
C2 C 0.37414(17) 0.82939(14) 0.16387(8) 0.0217(3) Uani 1 1 d . . . . .
H2 H 0.297163 0.876660 0.203696 0.026 Uiso 1 1 calc R U . . .
C3 C 0.43640(18) 0.89250(14) 0.10497(9) 0.0256(3) Uani 1 1 d . . . . .
H3 H 0.402614 0.982606 0.105163 0.031 Uiso 1 1 calc R U . . .
C4 C 0.54740(19) 0.82495(15) 0.04597(9) 0.0272(3) Uani 1 1 d . . . . .
H4 H 0.590111 0.868205 0.005822 0.033 Uiso 1 1 calc R U . . .
C5 C 0.59541(18) 0.69345(15) 0.04622(8) 0.0240(3) Uani 1 1 d . . . . .
H5 H 0.671144 0.647088 0.005664 0.029 Uiso 1 1 calc R U . . .
C6 C 0.53499(16) 0.62770(13) 0.10469(8) 0.0195(3) Uani 1 1 d . . . . .
C7 C 0.58835(17) 0.48498(13) 0.09960(8) 0.0196(3) Uani 1 1 d . . . . .
H7A H 0.703647 0.451774 0.085191 0.024 Uiso 1 1 calc R U . . .
H7B H 0.540176 0.460788 0.058190 0.024 Uiso 1 1 calc R U . . .
C8 C 0.54530(15) 0.42297(13) 0.17539(7) 0.0168(3) Uani 1 1 d . . . . .
C9 C 0.36989(15) 0.49777(12) 0.20689(7) 0.0164(3) Uani 1 1 d . . . . .
H9 H 0.346040 0.458154 0.257308 0.020 Uiso 1 1 calc R U . . .
C10 C 0.64712(16) 0.43751(13) 0.23702(8) 0.0185(3) Uani 1 1 d . . . . .
C11 C 0.62689(17) 0.38891(14) 0.31729(8) 0.0212(3) Uani 1 1 d . . . . .
C12 C 0.6959(2) 0.42989(18) 0.37283(9) 0.0340(4) Uani 1 1 d . . . . .
H12 H 0.751534 0.487014 0.358492 0.041 Uiso 1 1 calc R U . . .
C13 C 0.6841(2) 0.3881(2) 0.44846(10) 0.0452(5) Uani 1 1 d . . . . .
H13 H 0.730862 0.416912 0.485731 0.054 Uiso 1 1 calc R U . . .
C14 C 0.6037(2) 0.30408(19) 0.46962(10) 0.0399(4) Uani 1 1 d . . . . .
H14 H 0.595881 0.275045 0.521375 0.048 Uiso 1 1 calc R U . . .
C15 C 0.5349(2) 0.26260(16) 0.41553(9) 0.0317(4) Uani 1 1 d . . . . .
H15 H 0.480272 0.204923 0.430169 0.038 Uiso 1 1 calc R U . . .
C16 C 0.54561(18) 0.30512(14) 0.33961(8) 0.0250(3) Uani 1 1 d . . . . .
H16 H 0.497253 0.276911 0.302804 0.030 Uiso 1 1 calc R U . . .
C17 C 0.56764(16) 0.28334(13) 0.15860(8) 0.0183(3) Uani 1 1 d . . . . .
C18 C 0.72509(16) 0.18787(13) 0.13264(8) 0.0187(3) Uani 1 1 d . . . . .
C19 C 0.86856(17) 0.20725(14) 0.13202(8) 0.0216(3) Uani 1 1 d . . . . .
H19 H 0.870446 0.288020 0.145209 0.026 Uiso 1 1 calc R U . . .
C20 C 1.00882(17) 0.10776(15) 0.11200(9) 0.0258(3) Uani 1 1 d . . . . .
H20 H 1.106157 0.121010 0.111672 0.031 Uiso 1 1 calc R U . . .
C21 C 1.00707(18) -0.01007(15) 0.09261(9) 0.0284(3) Uani 1 1 d . . . . .
H21 H 1.103017 -0.077870 0.079988 0.034 Uiso 1 1 calc R U . . .
C22 C 0.86473(19) -0.02935(15) 0.09158(10) 0.0293(3) Uani 1 1 d . . . . .
H22 H 0.863356 -0.109868 0.077506 0.035 Uiso 1 1 calc R U . . .
C23 C 0.72562(18) 0.06897(14) 0.11108(9) 0.0241(3) Uani 1 1 d . . . . .
H23 H 0.628766 0.055667 0.109834 0.029 Uiso 1 1 calc R U . . .
C24 C 0.24462(16) 0.49698(13) 0.15696(7) 0.0178(3) Uani 1 1 d . . . . .
C25 C 0.18216(18) 0.58854(14) 0.10760(8) 0.0236(3) Uani 1 1 d . . . . .
H25 H 0.231272 0.650889 0.097041 0.028 Uiso 1 1 calc R U . . .
C26 C 0.0429(2) 0.60348(16) 0.06705(10) 0.0332(4) Uani 1 1 d . . . . .
H26A H 0.060145 0.635640 0.014779 0.050 Uiso 1 1 calc R U . . .
H26B H -0.051260 0.663544 0.095795 0.050 Uiso 1 1 calc R U . . .
H26C H 0.028681 0.521024 0.064106 0.050 Uiso 1 1 calc R U . . .
C27 C 0.17369(16) 0.39473(14) 0.17504(8) 0.0193(3) Uani 1 1 d . . . . .
C28 C 0.11065(19) 0.26580(15) 0.27680(9) 0.0266(3) Uani 1 1 d . . . . .
H28A H 0.173864 0.190378 0.244782 0.032 Uiso 1 1 calc R U . . .
H28B H -0.001333 0.284474 0.271480 0.032 Uiso 1 1 calc R U . . .
C29 C 0.13570(18) 0.24060(15) 0.35989(8) 0.0247(3) Uani 1 1 d . . . . .
C30 C 0.1045(2) 0.33890(17) 0.41188(9) 0.0360(4) Uani 1 1 d . . . . .
H30 H 0.070544 0.424293 0.394554 0.043 Uiso 1 1 calc R U . . .
C31 C 0.1226(3) 0.31351(19) 0.48907(10) 0.0454(5) Uani 1 1 d . . . . .
H31 H 0.102535 0.381449 0.524083 0.055 Uiso 1 1 calc R U . . .
C32 C 0.1694(2) 0.1904(2) 0.51497(10) 0.0450(5) Uani 1 1 d . . . . .
H32 H 0.177061 0.173512 0.568227 0.054 Uiso 1 1 calc R U . . .
C33 C 0.2054(2) 0.09089(19) 0.46340(12) 0.0449(5) Uani 1 1 d . . . . .
H33 H 0.240573 0.005673 0.480957 0.054 Uiso 1 1 calc R U . . .
C34 C 0.1899(2) 0.11629(16) 0.38565(10) 0.0335(4) Uani 1 1 d . . . . .
H34 H 0.216661 0.048098 0.350085 0.040 Uiso 1 1 calc R U . . .
C35 C 0.06522(17) 0.77237(13) 0.29335(8) 0.0200(3) Uani 1 1 d . . . . .
C36 C 0.00357(18) 0.90380(14) 0.29803(9) 0.0239(3) Uani 1 1 d . . . . .
H36 H 0.069888 0.951503 0.303338 0.029 Uiso 1 1 calc R U . . .
C37 C -0.15556(18) 0.96540(14) 0.29492(9) 0.0250(3) Uani 1 1 d . . . . .
H37 H -0.197609 1.055336 0.298609 0.030 Uiso 1 1 calc R U . . .
C38 C -0.25429(17) 0.89689(14) 0.28645(8) 0.0230(3) Uani 1 1 d . . . . .
C39 C -0.18934(18) 0.76506(15) 0.27933(8) 0.0253(3) Uani 1 1 d . . . . .
H39 H -0.254389 0.717535 0.271283 0.030 Uiso 1 1 calc R U . . .
C40 C -0.03153(18) 0.70246(14) 0.28381(8) 0.0240(3) Uani 1 1 d . . . . .
H40 H 0.010599 0.612500 0.280407 0.029 Uiso 1 1 calc R U . . .
C41 C -0.42814(19) 0.96296(16) 0.28860(10) 0.0314(4) Uani 1 1 d . . . . .
H41A H -0.471508 1.005744 0.338542 0.047 Uiso 1 1 calc R U . . .
H41B H -0.478490 0.900445 0.281572 0.047 Uiso 1 1 calc R U . . .
H41C H -0.447726 1.025758 0.247092 0.047 Uiso 1 1 calc R U . . .

loop_
_atom_site_aniso_label
_atom_site_aniso_U_11
_atom_site_aniso_U_22
_atom_site_aniso_U_33
_atom_site_aniso_U_23
_atom_site_aniso_U_13
_atom_site_aniso_U_12
S1 0.02322(18) 0.01897(18) 0.01526(16) -0.00055(12) -0.00264(12) -0.00725(14)
O1 0.0243(5) 0.0263(5) 0.0271(5) 0.0010(4) -0.0059(4) -0.0134(4)
O2 0.0203(5) 0.0226(5) 0.0427(6) -0.0045(5) -0.0019(5) -0.0096(4)
O3 0.0339(6) 0.0390(6) 0.0224(5) 0.0016(5) -0.0080(4) -0.0231(5)
O4 0.0265(5) 0.0241(5) 0.0178(5) 0.0009(4) -0.0013(4) -0.0134(4)
O5 0.0338(6) 0.0234(5) 0.0158(5) 0.0030(4) -0.0011(4) -0.0073(4)
O6 0.0301(6) 0.0251(5) 0.0230(5) -0.0038(4) -0.0072(4) -0.0107(5)
N1 0.0222(6) 0.0162(6) 0.0153(5) 0.0002(4) -0.0016(4) -0.0084(5)
C1 0.0200(7) 0.0206(7) 0.0171(6) 0.0037(5) -0.0051(5) -0.0101(5)
C2 0.0216(7) 0.0203(7) 0.0248(7) 0.0019(6) -0.0054(5) -0.0086(6)
C3 0.0275(8) 0.0209(7) 0.0321(8) 0.0087(6) -0.0093(6) -0.0118(6)
C4 0.0297(8) 0.0285(8) 0.0266(7) 0.0126(6) -0.0057(6) -0.0148(6)
C5 0.0261(7) 0.0284(8) 0.0188(7) 0.0049(6) -0.0025(6) -0.0115(6)
C6 0.0217(7) 0.0217(7) 0.0174(6) 0.0039(5) -0.0056(5) -0.0097(6)
C7 0.0220(7) 0.0214(7) 0.0152(6) 0.0015(5) -0.0013(5) -0.0078(6)
C8 0.0171(6) 0.0183(6) 0.0161(6) 0.0005(5) -0.0029(5) -0.0071(5)
C9 0.0192(6) 0.0162(6) 0.0151(6) 0.0011(5) -0.0034(5) -0.0074(5)
C10 0.0184(6) 0.0174(6) 0.0195(6) -0.0005(5) -0.0042(5) -0.0050(5)
C11 0.0203(7) 0.0229(7) 0.0185(6) 0.0011(5) -0.0043(5) -0.0043(6)
C12 0.0364(9) 0.0490(11) 0.0232(8) -0.0007(7) -0.0070(7) -0.0216(8)
C13 0.0509(12) 0.0708(14) 0.0220(8) -0.0001(8) -0.0126(8) -0.0280(10)
C14 0.0446(11) 0.0517(11) 0.0195(7) 0.0072(7) -0.0055(7) -0.0116(9)
C15 0.0361(9) 0.0294(8) 0.0262(8) 0.0081(6) -0.0027(7) -0.0083(7)
C16 0.0289(8) 0.0234(7) 0.0218(7) 0.0039(6) -0.0055(6) -0.0074(6)
C17 0.0198(6) 0.0194(7) 0.0166(6) 0.0004(5) -0.0036(5) -0.0075(5)
C18 0.0205(7) 0.0190(7) 0.0168(6) 0.0015(5) -0.0045(5) -0.0065(5)
C19 0.0217(7) 0.0225(7) 0.0214(7) -0.0017(5) -0.0036(5) -0.0081(6)
C20 0.0189(7) 0.0310(8) 0.0265(7) -0.0024(6) -0.0033(6) -0.0068(6)
C21 0.0231(7) 0.0273(8) 0.0294(8) -0.0043(6) -0.0029(6) -0.0012(6)
C22 0.0301(8) 0.0208(7) 0.0356(8) -0.0067(6) -0.0035(7) -0.0061(6)
C23 0.0237(7) 0.0221(7) 0.0282(7) -0.0028(6) -0.0047(6) -0.0090(6)
C24 0.0177(6) 0.0212(7) 0.0153(6) -0.0022(5) -0.0022(5) -0.0073(5)
C25 0.0278(8) 0.0223(7) 0.0231(7) 0.0011(6) -0.0093(6) -0.0092(6)
C26 0.0376(9) 0.0262(8) 0.0395(9) 0.0040(7) -0.0233(7) -0.0087(7)
C27 0.0170(6) 0.0232(7) 0.0186(6) -0.0002(5) -0.0033(5) -0.0074(5)
C28 0.0336(8) 0.0302(8) 0.0234(7) 0.0022(6) -0.0021(6) -0.0211(7)
C29 0.0244(7) 0.0282(8) 0.0234(7) 0.0025(6) 0.0004(6) -0.0131(6)
C30 0.0486(11) 0.0278(9) 0.0243(8) -0.0001(6) -0.0013(7) -0.0048(8)
C31 0.0580(13) 0.0448(11) 0.0216(8) -0.0049(7) 0.0020(8) -0.0042(9)
C32 0.0510(12) 0.0565(12) 0.0245(8) 0.0123(8) -0.0024(8) -0.0169(10)
C33 0.0550(12) 0.0385(10) 0.0461(11) 0.0205(9) -0.0145(9) -0.0215(9)
C34 0.0363(9) 0.0283(8) 0.0401(9) 0.0026(7) -0.0082(7) -0.0156(7)
C35 0.0228(7) 0.0217(7) 0.0162(6) -0.0007(5) -0.0003(5) -0.0091(6)
C36 0.0256(7) 0.0212(7) 0.0274(7) 0.0008(6) -0.0026(6) -0.0117(6)
C37 0.0260(7) 0.0192(7) 0.0303(8) 0.0027(6) -0.0046(6) -0.0083(6)
C38 0.0242(7) 0.0268(8) 0.0189(6) 0.0020(6) -0.0028(5) -0.0100(6)
C39 0.0281(8) 0.0266(8) 0.0247(7) -0.0037(6) -0.0011(6) -0.0142(6)
C40 0.0273(8) 0.0204(7) 0.0246(7) -0.0038(6) 0.0014(6) -0.0100(6)
C41 0.0256(8) 0.0313(9) 0.0387(9) 0.0022(7) -0.0058(7) -0.0110(7)

loop_
_atom_type_symbol
_atom_type_description
_atom_type_scat_dispersion_real
_atom_type_scat_dispersion_imag
_atom_type_scat_source
C C 0.0033 0.0016 'International Tables Vol C Tables 4.2.6.8 and 6.1.1.4'
H H 0.0000 0.0000 'International Tables Vol C Tables 4.2.6.8 and 6.1.1.4'
N N 0.0061 0.0033 'International Tables Vol C Tables 4.2.6.8 and 6.1.1.4'
O O 0.0106 0.0060 'International Tables Vol C Tables 4.2.6.8 and 6.1.1.4'
S S 0.1246 0.1234 'International Tables Vol C Tables 4.2.6.8 and 6.1.1.4'

loop_
_geom_angle_atom_site_label_1
_geom_angle_atom_site_label_2
_geom_angle_atom_site_label_3
_geom_angle
_geom_angle_site_symmetry_1
_geom_angle_site_symmetry_3
_geom_angle_publ_flag
O5 S1 O6 120.01(6) . . ?
O5 S1 N1 105.61(6) . . ?
O6 S1 N1 107.15(6) . . ?
O5 S1 C35 106.85(7) . . ?
O6 S1 C35 108.40(7) . . ?
N1 S1 C35 108.36(6) . . ?
C27 O4 C28 116.52(11) . . ?
C1 N1 C9 118.35(11) . . ?
C1 N1 S1 123.57(9) . . ?
C9 N1 S1 117.39(9) . . ?
C2 C1 C6 119.43(12) . . ?
C2 C1 N1 122.46(12) . . ?
C6 C1 N1 118.10(12) . . ?
C3 C2 C1 120.44(14) . . ?
C3 C2 H2 119.8 . . ?
C1 C2 H2 119.8 . . ?
C4 C3 C2 120.48(14) . . ?
C4 C3 H3 119.8 . . ?
C2 C3 H3 119.8 . . ?
C3 C4 C5 119.20(13) . . ?
C3 C4 H4 120.4 . . ?
C5 C4 H4 120.4 . . ?
C4 C5 C6 121.50(14) . . ?
C4 C5 H5 119.3 . . ?
C6 C5 H5 119.3 . . ?
C5 C6 C1 118.93(13) . . ?
C5 C6 C7 118.50(13) . . ?
C1 C6 C7 122.55(12) . . ?
C6 C7 C8 113.04(11) . . ?
C6 C7 H7A 109.0 . . ?
C8 C7 H7A 109.0 . . ?
C6 C7 H7B 109.0 . . ?
C8 C7 H7B 109.0 . . ?
H7A C7 H7B 107.8 . . ?
C7 C8 C17 108.48(11) . . ?
C7 C8 C10 109.39(11) . . ?
C17 C8 C10 113.10(11) . . ?
C7 C8 C9 108.16(11) . . ?
C17 C8 C9 110.72(11) . . ?
C10 C8 C9 106.88(10) . . ?
N1 C9 C24 112.79(11) . . ?
N1 C9 C8 106.15(10) . . ?
C24 C9 C8 117.22(11) . . ?
N1 C9 H9 106.7 . . ?
C24 C9 H9 106.7 . . ?
C8 C9 H9 106.7 . . ?
O1 C10 C11 120.29(12) . . ?
O1 C10 C8 118.57(12) . . ?
C11 C10 C8 121.13(11) . . ?
C16 C11 C12 118.66(14) . . ?
C16 C11 C10 124.15(13) . . ?
C12 C11 C10 117.19(13) . . ?
C13 C12 C11 120.79(16) . . ?
C13 C12 H12 119.6 . . ?
C11 C12 H12 119.6 . . ?
C12 C13 C14 119.83(16) . . ?
C12 C13 H13 120.1 . . ?
C14 C13 H13 120.1 . . ?
C15 C14 C13 120.12(16) . . ?
C15 C14 H14 119.9 . . ?
C13 C14 H14 119.9 . . ?
C14 C15 C16 120.20(16) . . ?
C14 C15 H15 119.9 . . ?
C16 C15 H15 119.9 . . ?
C15 C16 C11 120.38(15) . . ?
C15 C16 H16 119.8 . . ?
C11 C16 H16 119.8 . . ?
O2 C17 C18 118.50(12) . . ?
O2 C17 C8 119.18(12) . . ?
C18 C17 C8 122.31(11) . . ?
C23 C18 C19 118.88(13) . . ?
C23 C18 C17 116.01(12) . . ?
C19 C18 C17 125.04(13) . . ?
C20 C19 C18 119.88(14) . . ?
C20 C19 H19 120.1 . . ?
C18 C19 H19 120.1 . . ?
C21 C20 C19 120.41(14) . . ?
C21 C20 H20 119.8 . . ?
C19 C20 H20 119.8 . . ?
C20 C21 C22 120.03(14) . . ?
C20 C21 H21 120.0 . . ?
C22 C21 H21 120.0 . . ?
C23 C22 C21 119.75(14) . . ?
C23 C22 H22 120.1 . . ?
C21 C22 H22 120.1 . . ?
C22 C23 C18 121.02(14) . . ?
C22 C23 H23 119.5 . . ?
C18 C23 H23 119.5 . . ?
C25 C24 C27 118.98(12) . . ?
C25 C24 C9 124.75(12) . . ?
C27 C24 C9 115.63(11) . . ?
C24 C25 C26 127.02(14) . . ?
C24 C25 H25 116.5 . . ?
C26 C25 H25 116.5 . . ?
C25 C26 H26A 109.5 . . ?
C25 C26 H26B 109.5 . . ?
H26A C26 H26B 109.5 . . ?
C25 C26 H26C 109.5 . . ?
H26A C26 H26C 109.5 . . ?
H26B C26 H26C 109.5 . . ?
O3 C27 O4 123.64(13) . . ?
O3 C27 C24 125.98(13) . . ?
O4 C27 C24 110.35(11) . . ?
O4 C28 C29 107.98(12) . . ?
O4 C28 H28A 110.1 . . ?
C29 C28 H28A 110.1 . . ?
O4 C28 H28B 110.1 . . ?
C29 C28 H28B 110.1 . . ?
H28A C28 H28B 108.4 . . ?
C30 C29 C34 118.99(15) . . ?
C30 C29 C28 121.50(14) . . ?
C34 C29 C28 119.50(14) . . ?
C29 C30 C31 120.52(16) . . ?
C29 C30 H30 119.7 . . ?
C31 C30 H30 119.7 . . ?
C32 C31 C30 120.21(18) . . ?
C32 C31 H31 119.9 . . ?
C30 C31 H31 119.9 . . ?
C31 C32 C33 120.00(17) . . ?
C31 C32 H32 120.0 . . ?
C33 C32 H32 120.0 . . ?
C32 C33 C34 119.76(17) . . ?
C32 C33 H33 120.1 . . ?
C34 C33 H33 120.1 . . ?
C29 C34 C33 120.41(17) . . ?
C29 C34 H34 119.8 . . ?
C33 C34 H34 119.8 . . ?
C36 C35 C40 120.12(14) . . ?
C36 C35 S1 120.11(11) . . ?
C40 C35 S1 119.52(11) . . ?
C35 C36 C37 119.76(13) . . ?
C35 C36 H36 120.1 . . ?
C37 C36 H36 120.1 . . ?
C36 C37 C38 120.86(14) . . ?
C36 C37 H37 119.6 . . ?
C38 C37 H37 119.6 . . ?
C37 C38 C39 118.59(14) . . ?
C37 C38 C41 120.71(14) . . ?
C39 C38 C41 120.63(13) . . ?
C40 C39 C38 121.03(13) . . ?
C40 C39 H39 119.5 . . ?
C38 C39 H39 119.5 . . ?
C39 C40 C35 119.59(14) . . ?
C39 C40 H40 120.2 . . ?
C35 C40 H40 120.2 . . ?
C38 C41 H41A 109.5 . . ?
C38 C41 H41B 109.5 . . ?
H41A C41 H41B 109.5 . . ?
C38 C41 H41C 109.5 . . ?
H41A C41 H41C 109.5 . . ?
H41B C41 H41C 109.5 . . ?

loop_
_geom_bond_atom_site_label_1
_geom_bond_atom_site_label_2
_geom_bond_distance
_geom_bond_site_symmetry_2
_geom_bond_publ_flag
S1 O5 1.4317(10) . ?
S1 O6 1.4323(10) . ?
S1 N1 1.6685(11) . ?
S1 C35 1.7659(15) . ?
O1 C10 1.2172(16) . ?
O2 C17 1.2191(17) . ?
O3 C27 1.2064(17) . ?
O4 C27 1.3489(16) . ?
O4 C28 1.4433(17) . ?
N1 C1 1.4352(17) . ?
N1 C9 1.4800(17) . ?
C1 C2 1.397(2) . ?
C1 C6 1.406(2) . ?
C2 C3 1.390(2) . ?
C2 H2 0.9500 . ?
C3 C4 1.386(2) . ?
C3 H3 0.9500 . ?
C4 C5 1.387(2) . ?
C4 H4 0.9500 . ?
C5 C6 1.3951(19) . ?
C5 H5 0.9500 . ?
C6 C7 1.507(2) . ?
C7 C8 1.5345(18) . ?
C7 H7A 0.9900 . ?
C7 H7B 0.9900 . ?
C8 C17 1.5431(19) . ?
C8 C10 1.5671(18) . ?
C8 C9 1.5673(19) . ?
C9 C24 1.5373(18) . ?
C9 H9 1.0000 . ?
C10 C11 1.4938(19) . ?
C11 C16 1.395(2) . ?
C11 C12 1.400(2) . ?
C12 C13 1.386(2) . ?
C12 H12 0.9500 . ?
C13 C14 1.389(3) . ?
C13 H13 0.9500 . ?
C14 C15 1.382(3) . ?
C14 H14 0.9500 . ?
C15 C16 1.393(2) . ?
C15 H15 0.9500 . ?
C16 H16 0.9500 . ?
C17 C18 1.4948(19) . ?
C18 C23 1.398(2) . ?
C18 C19 1.3991(19) . ?
C19 C20 1.395(2) . ?
C19 H19 0.9500 . ?
C20 C21 1.383(2) . ?
C20 H20 0.9500 . ?
C21 C22 1.392(2) . ?
C21 H21 0.9500 . ?
C22 C23 1.380(2) . ?
C22 H22 0.9500 . ?
C23 H23 0.9500 . ?
C24 C25 1.337(2) . ?
C24 C27 1.4998(19) . ?
C25 C26 1.501(2) . ?
C25 H25 0.9500 . ?
C26 H26A 0.9800 . ?
C26 H26B 0.9800 . ?
C26 H26C 0.9800 . ?
C28 C29 1.503(2) . ?
C28 H28A 0.9900 . ?
C28 H28B 0.9900 . ?
C29 C30 1.387(2) . ?
C29 C34 1.388(2) . ?
C30 C31 1.389(2) . ?
C30 H30 0.9500 . ?
C31 C32 1.375(3) . ?
C31 H31 0.9500 . ?
C32 C33 1.386(3) . ?
C32 H32 0.9500 . ?
C33 C34 1.394(3) . ?
C33 H33 0.9500 . ?
C34 H34 0.9500 . ?
C35 C36 1.388(2) . ?
C35 C40 1.3957(19) . ?
C36 C37 1.390(2) . ?
C36 H36 0.9500 . ?
C37 C38 1.395(2) . ?
C37 H37 0.9500 . ?
C38 C39 1.396(2) . ?
C38 C41 1.504(2) . ?
C39 C40 1.385(2) . ?
C39 H39 0.9500 . ?
C40 H40 0.9500 . ?
C41 H41A 0.9800 . ?
C41 H41B 0.9800 . ?
C41 H41C 0.9800 . ?

loop_
_geom_torsion_atom_site_label_1
_geom_torsion_atom_site_label_2
_geom_torsion_atom_site_label_3
_geom_torsion_atom_site_label_4
_geom_torsion
_geom_torsion_site_symmetry_1
_geom_torsion_site_symmetry_2
_geom_torsion_site_symmetry_3
_geom_torsion_site_symmetry_4
_geom_torsion_publ_flag
O5 S1 N1 C1 -164.58(11) . . . . ?
O6 S1 N1 C1 -35.55(12) . . . . ?
C35 S1 N1 C1 81.22(12) . . . . ?
O5 S1 N1 C9 25.10(11) . . . . ?
O6 S1 N1 C9 154.13(10) . . . . ?
C35 S1 N1 C9 -89.10(10) . . . . ?
C9 N1 C1 C2 155.51(12) . . . . ?
S1 N1 C1 C2 -14.72(18) . . . . ?
C9 N1 C1 C6 -23.11(17) . . . . ?
S1 N1 C1 C6 166.66(10) . . . . ?
C6 C1 C2 C3 -1.6(2) . . . . ?
N1 C1 C2 C3 179.79(12) . . . . ?
C1 C2 C3 C4 0.8(2) . . . . ?
C2 C3 C4 C5 0.2(2) . . . . ?
C3 C4 C5 C6 -0.3(2) . . . . ?
C4 C5 C6 C1 -0.6(2) . . . . ?
C4 C5 C6 C7 177.81(13) . . . . ?
C2 C1 C6 C5 1.5(2) . . . . ?
N1 C1 C6 C5 -179.84(12) . . . . ?
C2 C1 C6 C7 -176.81(12) . . . . ?
N1 C1 C6 C7 1.85(19) . . . . ?
C5 C6 C7 C8 166.27(12) . . . . ?
C1 C6 C7 C8 -15.42(18) . . . . ?
C6 C7 C8 C17 166.24(11) . . . . ?
C6 C7 C8 C10 -69.97(14) . . . . ?
C6 C7 C8 C9 46.09(14) . . . . ?
C1 N1 C9 C24 -75.62(14) . . . . ?
S1 N1 C9 C24 95.22(11) . . . . ?
C1 N1 C9 C8 54.04(14) . . . . ?
S1 N1 C9 C8 -135.12(9) . . . . ?
C7 C8 C9 N1 -64.04(13) . . . . ?
C17 C8 C9 N1 177.22(10) . . . . ?
C10 C8 C9 N1 53.65(13) . . . . ?
C7 C8 C9 C24 63.01(14) . . . . ?
C17 C8 C9 C24 -55.73(15) . . . . ?
C10 C8 C9 C24 -179.30(11) . . . . ?
C7 C8 C10 O1 -0.58(17) . . . . ?
C17 C8 C10 O1 120.44(14) . . . . ?
C9 C8 C10 O1 -117.46(13) . . . . ?
C7 C8 C10 C11 178.28(12) . . . . ?
C17 C8 C10 C11 -60.69(16) . . . . ?
C9 C8 C10 C11 61.40(15) . . . . ?
O1 C10 C11 C16 -166.67(14) . . . . ?
C8 C10 C11 C16 14.5(2) . . . . ?
O1 C10 C11 C12 12.7(2) . . . . ?
C8 C10 C11 C12 -166.19(14) . . . . ?
C16 C11 C12 C13 0.1(3) . . . . ?
C10 C11 C12 C13 -179.29(16) . . . . ?
C11 C12 C13 C14 0.4(3) . . . . ?
C12 C13 C14 C15 -0.3(3) . . . . ?
C13 C14 C15 C16 -0.2(3) . . . . ?
C14 C15 C16 C11 0.6(2) . . . . ?
C12 C11 C16 C15 -0.6(2) . . . . ?
C10 C11 C16 C15 178.76(14) . . . . ?
C7 C8 C17 O2 -113.34(14) . . . . ?
C10 C8 C17 O2 125.12(13) . . . . ?
C9 C8 C17 O2 5.20(17) . . . . ?
C7 C8 C17 C18 65.35(15) . . . . ?
C10 C8 C17 C18 -56.18(16) . . . . ?
C9 C8 C17 C18 -176.10(11) . . . . ?
O2 C17 C18 C23 5.81(19) . . . . ?
C8 C17 C18 C23 -172.89(12) . . . . ?
O2 C17 C18 C19 -171.07(14) . . . . ?
C8 C17 C18 C19 10.2(2) . . . . ?
C23 C18 C19 C20 -1.6(2) . . . . ?
C17 C18 C19 C20 175.18(13) . . . . ?
C18 C19 C20 C21 0.1(2) . . . . ?
C19 C20 C21 C22 1.2(2) . . . . ?
C20 C21 C22 C23 -1.0(2) . . . . ?
C21 C22 C23 C18 -0.6(2) . . . . ?
C19 C18 C23 C22 1.9(2) . . . . ?
C17 C18 C23 C22 -175.21(14) . . . . ?
N1 C9 C24 C25 27.20(19) . . . . ?
C8 C9 C24 C25 -96.54(16) . . . . ?
N1 C9 C24 C27 -143.45(11) . . . . ?
C8 C9 C24 C27 92.80(14) . . . . ?
C27 C24 C25 C26 0.9(2) . . . . ?
C9 C24 C25 C26 -169.49(14) . . . . ?
C28 O4 C27 O3 10.0(2) . . . . ?
C28 O4 C27 C24 -172.09(12) . . . . ?
C25 C24 C27 O3 42.9(2) . . . . ?
C9 C24 C27 O3 -145.83(14) . . . . ?
C25 C24 C27 O4 -134.94(13) . . . . ?
C9 C24 C27 O4 36.29(16) . . . . ?
C27 O4 C28 C29 167.28(12) . . . . ?
O4 C28 C29 C30 38.5(2) . . . . ?
O4 C28 C29 C34 -142.10(14) . . . . ?
C34 C29 C30 C31 -2.0(3) . . . . ?
C28 C29 C30 C31 177.43(17) . . . . ?
C29 C30 C31 C32 -1.0(3) . . . . ?
C30 C31 C32 C33 2.9(3) . . . . ?
C31 C32 C33 C34 -1.7(3) . . . . ?
C30 C29 C34 C33 3.1(3) . . . . ?
C28 C29 C34 C33 -176.32(16) . . . . ?
C32 C33 C34 C29 -1.3(3) . . . . ?
O5 S1 C35 C36 134.71(12) . . . . ?
O6 S1 C35 C36 4.05(14) . . . . ?
N1 S1 C35 C36 -111.92(12) . . . . ?
O5 S1 C35 C40 -39.52(13) . . . . ?
O6 S1 C35 C40 -170.18(11) . . . . ?
N1 S1 C35 C40 73.85(12) . . . . ?
C40 C35 C36 C37 1.4(2) . . . . ?
S1 C35 C36 C37 -172.75(11) . . . . ?
C35 C36 C37 C38 -0.6(2) . . . . ?
C36 C37 C38 C39 -1.5(2) . . . . ?
C36 C37 C38 C41 175.75(14) . . . . ?
C37 C38 C39 C40 2.7(2) . . . . ?
C41 C38 C39 C40 -174.52(14) . . . . ?
C38 C39 C40 C35 -1.9(2) . . . . ?
C36 C35 C40 C39 -0.2(2) . . . . ?
S1 C35 C40 C39 174.00(11) . . . . ?
